data_7101960
loop_
_publ_author_name
'Mwakwari, Celinah'
'Fronczek, Frank R'
'Smith, Kevin M'

_publ_section_title
;
 b-Bilene to a,c-biladiene transformation during syntheses of
 isoporphyrins and porphyrins.
;
_journal_issue 22
_journal_name_full 'Chemical communications (Cambridge, England)'
_journal_page_first 2258
_journal_page_last 2260
_journal_paper_doi 10.1039/b705182d
_journal_year 2007
_chemical_compound_source 'local laboratory'
_chemical_formula_moiety 'C62 H72 N8 O4 Zn2'
_chemical_formula_sum 'C62 H72 N8 O4 Zn2'
_chemical_formula_weight 1124.02
_chemical_name_systematic
;
?
;
_space_group_IT_number 2
_symmetry_cell_setting triclinic
_symmetry_space_group_name_Hall '-P 1'
_symmetry_space_group_name_H-M 'P -1'
_atom_sites_solution_hydrogens geom
_atom_sites_solution_primary direct
_atom_sites_solution_secondary difmap
_audit_creation_method SHELXL-97
_cell_angle_alpha 79.587(8)
_cell_angle_beta 75.834(8)
_cell_angle_gamma 76.550(9)
_cell_formula_units_Z 2
_cell_length_a 12.393(3)
_cell_length_b 14.837(3)
_cell_length_c 16.417(4)
_cell_measurement_reflns_used 9726
_cell_measurement_temperature 90
_cell_measurement_theta_max 25.0
_cell_measurement_theta_min 2.5
_cell_volume 2822.0(11)
_computing_cell_refinement 'Denzo and Scalepack (Otwinowski & Minor, 1997)'
_computing_data_collection 'COLLECT (Nonius, 2000)'
_computing_data_reduction 'Denzo and Scalepack (Otwinowski & Minor, 1997)'
_computing_molecular_graphics 'Ortep-3 for Windows (Farrugia, 1997)'
_computing_publication_material 'SHELXL-97 (Sheldrick, 1997)'
_computing_structure_refinement 'SHELXL-97 (Sheldrick, 1997)'
_computing_structure_solution 'SIR97 (Altomare et al., 1999)'
_diffrn_ambient_temperature 90
_diffrn_measured_fraction_theta_full 0.997
_diffrn_measured_fraction_theta_max 0.995
_diffrn_measurement_device_type 'KappaCCD (with Oxford Cryostream)'
_diffrn_measurement_method ' \w scans with \k offsets'
_diffrn_radiation_monochromator graphite
_diffrn_radiation_source 'fine-focus sealed tube'
_diffrn_radiation_type MoK\a
_diffrn_radiation_wavelength 0.71073
_diffrn_reflns_av_R_equivalents 0.037
_diffrn_reflns_av_sigmaI/netI 0.0521
_diffrn_reflns_limit_h_max 14
_diffrn_reflns_limit_h_min -14
_diffrn_reflns_limit_k_max 17
_diffrn_reflns_limit_k_min -17
_diffrn_reflns_limit_l_max 19
_diffrn_reflns_limit_l_min -19
_diffrn_reflns_number 33894
_diffrn_reflns_theta_full 25.0
_diffrn_reflns_theta_max 25.3
_diffrn_reflns_theta_min 2.5
_diffrn_standards_decay_% <2
_diffrn_standards_number 0
_exptl_absorpt_coefficient_mu 0.905
_exptl_absorpt_correction_T_max 0.915
_exptl_absorpt_correction_T_min 0.792
_exptl_absorpt_correction_type multi-scan
_exptl_absorpt_process_details 'Denzo and Scalepack (Otwinowski & Minor, 1997)'
_exptl_crystal_colour 'dark red'
_exptl_crystal_density_diffrn 1.323
_exptl_crystal_density_method 'not measured'
_exptl_crystal_description plate
_exptl_crystal_F_000 1184
_exptl_crystal_size_max 0.27
_exptl_crystal_size_mid 0.25
_exptl_crystal_size_min 0.10
_refine_diff_density_max 1.36
_refine_diff_density_min -0.80
_refine_diff_density_rms 0.093
_refine_ls_extinction_method none
_refine_ls_goodness_of_fit_ref 1.118
_refine_ls_hydrogen_treatment constr
_refine_ls_matrix_type full
_refine_ls_number_parameters 705
_refine_ls_number_reflns 10228
_refine_ls_number_restraints 0
_refine_ls_restrained_S_all 1.118
_refine_ls_R_factor_all 0.113
_refine_ls_R_factor_gt 0.087
_refine_ls_shift/su_max 0.005
_refine_ls_shift/su_mean 0.000
_refine_ls_structure_factor_coef Fsqd
_refine_ls_weighting_details 'calc w=1/[\s^2^(Fo^2^)+(0.0507P)^2^+17.0364P] where P=(Fo^2^+2Fc^2^)/3'
_refine_ls_weighting_scheme calc
_refine_ls_wR_factor_gt 0.205
_refine_ls_wR_factor_ref 0.217
_reflns_number_gt 7797
_reflns_number_total 10228
_reflns_threshold_expression I>2\s(I)
_cod_data_source_file b705182d.txt
_cod_data_source_block Compound15
_cod_depositor_comments
;
The following automatic conversions were performed:
'_symmetry_cell_setting' value 'Triclinic' changed to 'triclinic'
according to '/home/saulius/struct/CIF-dictionaries/cif_core.dic'
dictionary named 'cif_core.dic' version 2.4.1 from 2010-06-29.

Automatic conversion script
Id: cif_fix_enum 1527 2010-12-29 10:47:43Z saulius 
;
_cod_original_sg_symbol_H-M 'P -1 '
_cod_database_code 7101960

loop_
_symmetry_equiv_pos_as_xyz
'x, y, z'
'-x, -y, -z'

loop_
_atom_site_label
_atom_site_type_symbol
_atom_site_fract_x
_atom_site_fract_y
_atom_site_fract_z
_atom_site_U_iso_or_equiv
_atom_site_adp_type
_atom_site_occupancy
_atom_site_symmetry_multiplicity
_atom_site_calc_flag
_atom_site_refinement_flags
Zn1 Zn 0.49553(6) 0.55021(5) 0.72891(4) 0.0344(2) Uani 1 1 d .
Zn2 Zn 0.36707(6) 0.85184(6) 0.72092(5) 0.0407(2) Uani 1 1 d .
O1 O -0.0165(5) 0.9072(6) 0.7528(4) 0.089(2) Uani 1 1 d .
O2 O -0.0909(8) 1.0430(11) 0.8142(8) 0.199(7) Uani 1 1 d .
O3 O 0.8584(6) 0.5205(5) 0.7379(5) 0.088(2) Uani 1 1 d .
O4 O 0.9314(8) 0.3791(7) 0.7839(9) 0.166(5) Uani 1 1 d .
N1 N 0.4101(5) 0.4643(4) 0.8131(4) 0.0483(15) Uani 1 1 d .
N2 N 0.5148(4) 0.6258(4) 0.8104(3) 0.0383(12) Uani 1 1 d .
N3 N 0.5045(4) 0.8128(4) 0.6346(4) 0.0386(12) Uani 1 1 d .
N4 N 0.2701(4) 0.9317(4) 0.6439(4) 0.0437(13) Uani 1 1 d .
N5 N 0.4006(5) 0.9355(4) 0.7893(4) 0.0526(15) Uani 1 1 d .
N6 N 0.2700(5) 0.7818(4) 0.8148(4) 0.0444(14) Uani 1 1 d .
N7 N 0.3994(4) 0.6233(4) 0.6498(3) 0.0356(12) Uani 1 1 d .
N8 N 0.6324(4) 0.5062(4) 0.6435(3) 0.0353(12) Uani 1 1 d .
C1 C 0.3625(6) 0.3959(6) 0.8023(6) 0.062(2) Uani 1 1 d .
H1 H 0.3783 0.3700 0.7508 0.075 Uiso 1 1 calc R
C2 C 0.2872(8) 0.3673(7) 0.8754(8) 0.085(3) Uani 1 1 d .
C3 C 0.2893(7) 0.4204(8) 0.9355(7) 0.084(3) Uani 1 1 d .
C4 C 0.3663(6) 0.4825(6) 0.8961(5) 0.057(2) Uani 1 1 d .
C5 C 0.3905(6) 0.5510(6) 0.9305(5) 0.058(2) Uani 1 1 d .
H5 H 0.3560 0.5533 0.9887 0.070 Uiso 1 1 calc R
C6 C 0.4564(6) 0.6174(6) 0.8954(4) 0.0503(19) Uani 1 1 d .
C7 C 0.4790(8) 0.6854(6) 0.9356(6) 0.065(2) Uani 1 1 d .
C8 C 0.5516(8) 0.7336(6) 0.8763(6) 0.068(3) Uani 1 1 d .
C9 C 0.5703(6) 0.6948(5) 0.7996(5) 0.0456(17) Uani 1 1 d .
C10 C 0.6511(6) 0.7183(5) 0.7174(6) 0.058(2) Uani 1 1 d .
H10A H 0.6957 0.7604 0.7286 0.069 Uiso 1 1 calc R
H10B H 0.7052 0.6596 0.7042 0.069 Uiso 1 1 calc R
C11 C 0.6092(5) 0.7623(4) 0.6381(5) 0.0432(16) Uani 1 1 d .
C12 C 0.6804(6) 0.7608(5) 0.5565(5) 0.0488(18) Uani 1 1 d .
C13 C 0.6168(6) 0.8137(5) 0.4997(5) 0.0445(17) Uani 1 1 d .
C14 C 0.5067(5) 0.8466(4) 0.5487(4) 0.0376(14) Uani 1 1 d .
C15 C 0.4183(6) 0.9046(4) 0.5159(4) 0.0403(15) Uani 1 1 d .
H15 H 0.4346 0.9202 0.4560 0.048 Uiso 1 1 calc R
C16 C 0.3084(6) 0.9441(5) 0.5567(4) 0.0409(15) Uani 1 1 d .
C17 C 0.2217(6) 1.0046(5) 0.5179(5) 0.0451(16) Uani 1 1 d .
C18 C 0.1315(6) 1.0292(5) 0.5834(5) 0.0498(18) Uani 1 1 d .
C19 C 0.1645(6) 0.9837(5) 0.6602(5) 0.0507(18) Uani 1 1 d .
C20 C 0.1011(7) 0.9977(9) 0.7514(6) 0.086(3) Uani 1 1 d .
H20 H 0.1455 0.9516 0.7895 0.104 Uiso 1 1 calc R
C21 C 0.2162(9) 0.2936(9) 0.8875(10) 0.130(6) Uani 1 1 d .
H21A H 0.2032 0.2653 0.9470 0.196 Uiso 1 1 calc R
H21B H 0.2564 0.2451 0.8513 0.196 Uiso 1 1 calc R
H21C H 0.1432 0.3225 0.8721 0.196 Uiso 1 1 calc R
C22 C 0.2279(9) 0.4196(10) 1.0301(7) 0.127(6) Uani 1 1 d .
H22A H 0.1646 0.4733 1.0360 0.190 Uiso 1 1 calc R
H22B H 0.2815 0.4234 1.0638 0.190 Uiso 1 1 calc R
H22C H 0.1990 0.3616 1.0501 0.190 Uiso 1 1 calc R
C23 C 0.4318(10) 0.7022(8) 1.0275(6) 0.101(4) Uani 1 1 d .
H23A H 0.4913 0.6775 1.0601 0.151 Uiso 1 1 calc R
H23B H 0.3678 0.6705 1.0515 0.151 Uiso 1 1 calc R
H23C H 0.4061 0.7695 1.0302 0.151 Uiso 1 1 calc R
C24 C 0.6036(10) 0.8100(7) 0.8886(9) 0.113(5) Uani 1 1 d .
H24A H 0.6053 0.8575 0.8386 0.170 Uiso 1 1 calc R
H24B H 0.6812 0.7841 0.8964 0.170 Uiso 1 1 calc R
H24C H 0.5585 0.8386 0.9387 0.170 Uiso 1 1 calc R
C25 C 0.8024(6) 0.7127(5) 0.5388(6) 0.059(2) Uani 1 1 d .
H25A H 0.8323 0.7181 0.4774 0.088 Uiso 1 1 calc R
H25B H 0.8087 0.6465 0.5622 0.088 Uiso 1 1 calc R
H25C H 0.8462 0.7419 0.5651 0.088 Uiso 1 1 calc R
C26 C 0.6538(7) 0.8328(5) 0.4051(5) 0.056(2) Uani 1 1 d .
H26A H 0.7297 0.7956 0.3869 0.084 Uiso 1 1 calc R
H26B H 0.6557 0.8994 0.3885 0.084 Uiso 1 1 calc R
H26C H 0.6001 0.8160 0.3782 0.084 Uiso 1 1 calc R
C27 C 0.2312(7) 1.0342(5) 0.4245(5) 0.0515(18) Uani 1 1 d .
H27A H 0.1589 1.0730 0.4142 0.077 Uiso 1 1 calc R
H27B H 0.2492 0.9787 0.3954 0.077 Uiso 1 1 calc R
H27C H 0.2916 1.0703 0.4029 0.077 Uiso 1 1 calc R
C28 C 0.0187(6) 1.0928(6) 0.5781(6) 0.062(2) Uani 1 1 d .
H28A H -0.0212 1.0664 0.5463 0.092 Uiso 1 1 calc R
H28B H 0.0309 1.1545 0.5492 0.092 Uiso 1 1 calc R
H28C H -0.0272 1.0988 0.6354 0.092 Uiso 1 1 calc R
C29 C 0.1146(8) 1.1034(7) 0.7641(7) 0.091(4) Uani 1 1 d .
H29A H 0.0817 1.1505 0.7221 0.136 Uiso 1 1 calc R
H29B H 0.1952 1.1047 0.7564 0.136 Uiso 1 1 calc R
H29C H 0.0746 1.1171 0.8212 0.136 Uiso 1 1 calc R
C30 C -0.0126(13) 0.9855(10) 0.7789(9) 0.114(5) Uani 1 1 d .
C31 C -0.1268(12) 0.8741(14) 0.7807(9) 0.160(7) Uani 1 1 d .
H31A H -0.1490 0.8671 0.8427 0.240 Uiso 1 1 calc R
H31B H -0.1180 0.8138 0.7610 0.240 Uiso 1 1 calc R
H31C H -0.1855 0.9199 0.7567 0.240 Uiso 1 1 calc R
C32 C 0.4657(7) 1.0007(5) 0.7667(6) 0.061(2) Uani 1 1 d .
H32 H 0.5137 1.0104 0.7124 0.074 Uiso 1 1 calc R
C33 C 0.4544(9) 1.0525(6) 0.8327(7) 0.073(3) Uani 1 1 d .
C34 C 0.3769(9) 1.0172(7) 0.9000(6) 0.074(3) Uani 1 1 d .
C35 C 0.3441(7) 0.9444(6) 0.8716(5) 0.060(2) Uani 1 1 d .
C36 C 0.2683(7) 0.8875(6) 0.9174(5) 0.062(2) Uani 1 1 d .
H36 H 0.2356 0.9003 0.9739 0.075 Uiso 1 1 calc R
C37 C 0.2332(6) 0.8163(6) 0.8945(5) 0.0542(19) Uani 1 1 d .
C38 C 0.1514(6) 0.7655(7) 0.9474(5) 0.062(2) Uani 1 1 d .
C39 C 0.1370(6) 0.7021(6) 0.9002(5) 0.057(2) Uani 1 1 d .
C40 C 0.2121(5) 0.7162(5) 0.8192(4) 0.0453(17) Uani 1 1 d .
C41 C 0.2157(5) 0.6603(5) 0.7502(5) 0.0475(17) Uani 1 1 d .
H41A H 0.2328 0.5936 0.7741 0.057 Uiso 1 1 calc R
H41B H 0.1375 0.6727 0.7406 0.057 Uiso 1 1 calc R
C42 C 0.2924(6) 0.6700(5) 0.6650(4) 0.0419(16) Uani 1 1 d .
C43 C 0.2603(6) 0.7164(5) 0.5872(5) 0.0457(17) Uani 1 1 d .
C44 C 0.3541(6) 0.6948(5) 0.5231(4) 0.0448(17) Uani 1 1 d .
C45 C 0.4411(6) 0.6352(4) 0.5631(4) 0.0370(15) Uani 1 1 d .
C46 C 0.5479(6) 0.5942(5) 0.5235(4) 0.0393(15) Uani 1 1 d .
H46 H 0.5642 0.6085 0.4635 0.047 Uiso 1 1 calc R
C47 C 0.6366(6) 0.5347(4) 0.5574(4) 0.0385(15) Uani 1 1 d .
C48 C 0.7472(6) 0.4962(5) 0.5116(4) 0.0433(16) Uani 1 1 d .
C49 C 0.8075(6) 0.4448(5) 0.5713(5) 0.0461(17) Uani 1 1 d .
C50 C 0.7330(5) 0.4529(5) 0.6516(4) 0.0403(15) Uani 1 1 d .
C51 C 0.7549(6) 0.4079(5) 0.7390(5) 0.0529(19) Uani 1 1 d .
H51 H 0.6872 0.4364 0.7802 0.063 Uiso 1 1 calc R
C52 C 0.5173(11) 1.1304(7) 0.8289(8) 0.100(4) Uani 1 1 d .
H52A H 0.5708 1.1102 0.8668 0.149 Uiso 1 1 calc R
H52B H 0.4626 1.1863 0.8465 0.149 Uiso 1 1 calc R
H52C H 0.5590 1.1449 0.7707 0.149 Uiso 1 1 calc R
C53 C 0.3338(11) 1.0493(8) 0.9871(7) 0.105(4) Uani 1 1 d .
H53A H 0.3961 1.0347 1.0172 0.158 Uiso 1 1 calc R
H53B H 0.2728 1.0171 1.0193 0.158 Uiso 1 1 calc R
H53C H 0.3046 1.1169 0.9807 0.158 Uiso 1 1 calc R
C54 C 0.0898(8) 0.7787(9) 1.0356(6) 0.092(3) Uani 1 1 d .
H54A H 0.0127 0.8143 1.0351 0.138 Uiso 1 1 calc R
H54B H 0.1300 0.8129 1.0602 0.138 Uiso 1 1 calc R
H54C H 0.0861 0.7176 1.0696 0.138 Uiso 1 1 calc R
C55 C 0.0622(7) 0.6327(7) 0.9236(6) 0.072(3) Uani 1 1 d .
H55A H 0.0310 0.6271 0.9848 0.108 Uiso 1 1 calc R
H55B H 0.1061 0.5719 0.9083 0.108 Uiso 1 1 calc R
H55C H 0.0000 0.6532 0.8932 0.108 Uiso 1 1 calc R
C56 C 0.1463(6) 0.7734(6) 0.5799(6) 0.061(2) Uani 1 1 d .
H56A H 0.1499 0.8071 0.5225 0.092 Uiso 1 1 calc R
H56B H 0.1226 0.8184 0.6209 0.092 Uiso 1 1 calc R
H56C H 0.0913 0.7323 0.5915 0.092 Uiso 1 1 calc R
C57 C 0.3649(7) 0.7248(5) 0.4304(5) 0.055(2) Uani 1 1 d .
H57A H 0.2926 0.7629 0.4195 0.082 Uiso 1 1 calc R
H57B H 0.3846 0.6696 0.4008 0.082 Uiso 1 1 calc R
H57C H 0.4246 0.7617 0.4098 0.082 Uiso 1 1 calc R
C58 C 0.7869(7) 0.5118(6) 0.4168(5) 0.060(2) Uani 1 1 d .
H58A H 0.8056 0.5741 0.3996 0.090 Uiso 1 1 calc R
H58B H 0.7266 0.5072 0.3896 0.090 Uiso 1 1 calc R
H58C H 0.8545 0.4644 0.3993 0.090 Uiso 1 1 calc R
C59 C 0.9273(6) 0.3914(6) 0.5541(6) 0.061(2) Uani 1 1 d .
H59A H 0.9566 0.3941 0.4928 0.092 Uiso 1 1 calc R
H59B H 0.9295 0.3261 0.5795 0.092 Uiso 1 1 calc R
H59C H 0.9744 0.4191 0.5788 0.092 Uiso 1 1 calc R
C60 C 0.7545(9) 0.3009(6) 0.7554(5) 0.075(3) Uani 1 1 d .
H60A H 0.8175 0.2686 0.7153 0.113 Uiso 1 1 calc R
H60B H 0.6825 0.2908 0.7476 0.113 Uiso 1 1 calc R
H60C H 0.7633 0.2763 0.8135 0.113 Uiso 1 1 calc R
C61 C 0.8525(8) 0.4362(8) 0.7577(6) 0.070(2) Uani 1 1 d .
C62 C 0.9465(10) 0.5546(9) 0.7577(8) 0.107(4) Uani 1 1 d .
H62A H 1.0098 0.5025 0.7656 0.160 Uiso 1 1 calc R
H62B H 0.9171 0.5835 0.8100 0.160 Uiso 1 1 calc R
H62C H 0.9731 0.6011 0.7112 0.160 Uiso 1 1 calc R

loop_
_atom_site_aniso_label
_atom_site_aniso_U_11
_atom_site_aniso_U_22
_atom_site_aniso_U_33
_atom_site_aniso_U_23
_atom_site_aniso_U_13
_atom_site_aniso_U_12
Zn1 0.0300(4) 0.0462(4) 0.0308(4) -0.0072(3) -0.0095(3) -0.0103(3)
Zn2 0.0318(4) 0.0499(5) 0.0433(5) -0.0079(4) -0.0135(3) -0.0064(3)
O1 0.065(4) 0.134(6) 0.070(4) -0.007(4) -0.004(3) -0.042(4)
O2 0.087(6) 0.307(16) 0.170(10) -0.132(11) -0.017(6) 0.092(9)
O3 0.085(5) 0.087(5) 0.119(6) -0.019(4) -0.051(4) -0.035(4)
O4 0.104(7) 0.139(8) 0.270(14) 0.035(9) -0.107(9) -0.031(6)
N1 0.029(3) 0.055(4) 0.054(4) -0.001(3) -0.003(3) -0.008(3)
N2 0.035(3) 0.050(3) 0.035(3) -0.012(2) -0.013(2) -0.008(2)
N3 0.032(3) 0.038(3) 0.049(3) -0.009(2) -0.010(2) -0.010(2)
N4 0.031(3) 0.054(3) 0.043(3) -0.003(3) -0.010(2) -0.004(3)
N5 0.049(4) 0.057(4) 0.057(4) -0.017(3) -0.021(3) -0.005(3)
N6 0.038(3) 0.056(4) 0.041(3) -0.008(3) -0.014(3) -0.005(3)
N7 0.033(3) 0.045(3) 0.036(3) -0.007(2) -0.016(2) -0.013(2)
N8 0.033(3) 0.044(3) 0.032(3) -0.012(2) -0.008(2) -0.008(2)
C1 0.035(4) 0.055(5) 0.098(7) -0.008(4) -0.010(4) -0.017(4)
C2 0.044(5) 0.076(7) 0.123(10) 0.011(6) 0.000(5) -0.027(5)
C3 0.037(5) 0.092(7) 0.092(8) 0.035(6) 0.007(5) -0.009(5)
C4 0.038(4) 0.069(5) 0.050(5) 0.005(4) 0.000(3) -0.003(4)
C5 0.049(4) 0.080(6) 0.030(4) 0.005(4) -0.005(3) 0.006(4)
C6 0.051(4) 0.070(5) 0.028(4) -0.017(3) -0.016(3) 0.008(4)
C7 0.076(6) 0.073(6) 0.054(5) -0.032(4) -0.040(5) 0.016(5)
C8 0.078(6) 0.060(5) 0.085(7) -0.034(5) -0.052(5) 0.005(5)
C9 0.042(4) 0.049(4) 0.054(4) -0.010(3) -0.028(3) -0.003(3)
C10 0.040(4) 0.049(4) 0.096(6) 0.001(4) -0.037(4) -0.015(3)
C11 0.031(3) 0.034(4) 0.070(5) -0.014(3) -0.012(3) -0.011(3)
C12 0.036(4) 0.036(4) 0.078(5) -0.022(4) -0.004(4) -0.010(3)
C13 0.043(4) 0.035(4) 0.058(4) -0.019(3) -0.001(3) -0.015(3)
C14 0.040(4) 0.034(3) 0.042(4) -0.010(3) -0.006(3) -0.012(3)
C15 0.045(4) 0.038(4) 0.042(4) -0.007(3) -0.009(3) -0.017(3)
C16 0.041(4) 0.039(4) 0.046(4) -0.005(3) -0.017(3) -0.008(3)
C17 0.048(4) 0.044(4) 0.051(4) 0.000(3) -0.024(3) -0.015(3)
C18 0.038(4) 0.049(4) 0.065(5) 0.003(4) -0.022(4) -0.009(3)
C19 0.027(3) 0.063(5) 0.057(5) -0.002(4) -0.011(3) -0.002(3)
C20 0.040(5) 0.146(10) 0.055(5) 0.005(6) -0.001(4) -0.005(5)
C21 0.071(7) 0.101(9) 0.208(16) 0.037(9) -0.019(8) -0.051(7)
C22 0.052(6) 0.169(12) 0.098(9) 0.046(8) 0.027(6) 0.005(7)
C23 0.117(9) 0.126(9) 0.056(6) -0.052(6) -0.046(6) 0.043(7)
C24 0.116(9) 0.081(7) 0.187(13) -0.060(8) -0.110(10) 0.008(6)
C25 0.036(4) 0.042(4) 0.100(7) -0.022(4) -0.010(4) -0.009(3)
C26 0.060(5) 0.052(4) 0.056(5) -0.021(4) 0.007(4) -0.019(4)
C27 0.063(5) 0.042(4) 0.059(5) -0.001(3) -0.032(4) -0.013(3)
C28 0.040(4) 0.059(5) 0.086(6) 0.006(4) -0.025(4) -0.010(4)
C29 0.068(6) 0.095(7) 0.120(9) -0.079(7) -0.018(6) 0.010(5)
C30 0.136(12) 0.110(10) 0.125(11) 0.001(8) -0.065(10) -0.053(9)
C31 0.122(11) 0.29(2) 0.108(11) -0.013(12) -0.017(9) -0.129(14)
C32 0.060(5) 0.050(5) 0.084(6) -0.013(4) -0.033(5) -0.007(4)
C33 0.087(7) 0.061(5) 0.092(7) -0.027(5) -0.040(6) -0.017(5)
C34 0.085(7) 0.075(6) 0.077(6) -0.033(5) -0.042(6) -0.002(5)
C35 0.061(5) 0.065(5) 0.060(5) -0.017(4) -0.027(4) -0.002(4)
C36 0.062(5) 0.082(6) 0.045(5) -0.027(4) -0.019(4) 0.003(5)
C37 0.044(4) 0.082(6) 0.040(4) -0.013(4) -0.015(3) -0.007(4)
C38 0.041(4) 0.106(7) 0.037(4) -0.007(4) -0.008(3) -0.013(4)
C39 0.032(4) 0.087(6) 0.048(4) -0.002(4) -0.007(3) -0.009(4)
C40 0.027(3) 0.070(5) 0.036(4) 0.001(3) -0.010(3) -0.008(3)
C41 0.026(3) 0.057(4) 0.058(5) -0.005(3) -0.009(3) -0.007(3)
C42 0.043(4) 0.050(4) 0.042(4) -0.006(3) -0.019(3) -0.018(3)
C43 0.048(4) 0.045(4) 0.056(4) 0.002(3) -0.029(4) -0.019(3)
C44 0.057(4) 0.046(4) 0.044(4) -0.002(3) -0.026(4) -0.022(3)
C45 0.050(4) 0.040(4) 0.032(3) -0.004(3) -0.018(3) -0.021(3)
C46 0.057(4) 0.046(4) 0.025(3) -0.007(3) -0.010(3) -0.026(3)
C47 0.047(4) 0.040(4) 0.035(3) -0.016(3) -0.009(3) -0.015(3)
C48 0.053(4) 0.042(4) 0.040(4) -0.020(3) 0.004(3) -0.022(3)
C49 0.042(4) 0.043(4) 0.057(5) -0.021(3) -0.004(3) -0.011(3)
C50 0.037(4) 0.046(4) 0.043(4) -0.013(3) -0.013(3) -0.011(3)
C51 0.048(4) 0.059(5) 0.053(5) -0.005(4) -0.023(4) -0.002(4)
C52 0.139(10) 0.074(7) 0.117(9) -0.021(6) -0.061(8) -0.041(7)
C53 0.141(11) 0.111(9) 0.080(8) -0.045(7) -0.039(7) -0.018(8)
C54 0.069(6) 0.150(10) 0.053(6) -0.024(6) 0.007(5) -0.027(7)
C55 0.038(4) 0.111(8) 0.063(5) 0.005(5) -0.008(4) -0.021(5)
C56 0.047(4) 0.068(5) 0.076(6) 0.012(4) -0.039(4) -0.014(4)
C57 0.079(6) 0.053(4) 0.045(4) 0.002(3) -0.033(4) -0.023(4)
C58 0.078(6) 0.056(5) 0.046(4) -0.023(4) 0.004(4) -0.021(4)
C59 0.046(4) 0.057(5) 0.075(6) -0.028(4) 0.002(4) -0.001(4)
C60 0.116(8) 0.068(6) 0.037(4) 0.001(4) -0.024(5) -0.007(5)
C61 0.073(6) 0.092(7) 0.053(5) -0.012(5) -0.021(4) -0.021(5)
C62 0.119(9) 0.138(11) 0.095(8) -0.046(8) -0.020(7) -0.065(8)

loop_
_atom_type_symbol
_atom_type_description
_atom_type_scat_dispersion_real
_atom_type_scat_dispersion_imag
_atom_type_scat_source
C C 0.0033 0.0016 'International Tables Vol C Tables 4.2.6.8 and 6.1.1.4'
H H 0.0000 0.0000 'International Tables Vol C Tables 4.2.6.8 and 6.1.1.4'
N N 0.0061 0.0033 'International Tables Vol C Tables 4.2.6.8 and 6.1.1.4'
O O 0.0106 0.0060 'International Tables Vol C Tables 4.2.6.8 and 6.1.1.4'
Zn Zn 0.2839 1.4301 'International Tables Vol C Tables 4.2.6.8 and 6.1.1.4'

loop_
_geom_angle_atom_site_label_1
_geom_angle_atom_site_label_2
_geom_angle_atom_site_label_3
_geom_angle
N8 Zn1 N2 116.7(2)
N8 Zn1 N7 98.1(2)
N2 Zn1 N7 112.8(2)
N8 Zn1 N1 123.2(2)
N2 Zn1 N1 96.9(2)
N7 Zn1 N1 109.7(2)
N3 Zn2 N5 109.0(2)
N3 Zn2 N4 98.6(2)
N5 Zn2 N4 107.3(2)
N3 Zn2 N6 133.5(2)
N5 Zn2 N6 97.9(3)
N4 Zn2 N6 108.8(2)
C30 O1 C31 116.8(12)
C61 O3 C62 120.2(9)
C1 N1 C4 106.8(7)
C1 N1 Zn1 130.5(6)
C4 N1 Zn1 121.2(5)
C9 N2 C6 106.8(6)
C9 N2 Zn1 131.4(5)
C6 N2 Zn1 121.6(5)
C11 N3 C14 106.2(6)
C11 N3 Zn2 134.0(5)
C14 N3 Zn2 119.6(4)
C19 N4 C16 106.6(6)
C19 N4 Zn2 131.5(5)
C16 N4 Zn2 121.9(4)
C32 N5 C35 106.1(7)
C32 N5 Zn2 130.7(6)
C35 N5 Zn2 122.6(5)
C40 N6 C37 106.1(6)
C40 N6 Zn2 134.7(5)
C37 N6 Zn2 118.1(5)
C42 N7 C45 107.9(5)
C42 N7 Zn1 130.5(4)
C45 N7 Zn1 121.6(4)
C50 N8 C47 107.6(5)
C50 N8 Zn1 131.6(4)
C47 N8 Zn1 120.7(4)
N1 C1 C2 112.1(9)
N1 C1 H1 123.9
C2 C1 H1 123.9
C3 C2 C1 106.1(8)
C3 C2 C21 126.3(11)
C1 C2 C21 127.6(12)
C2 C3 C4 107.3(9)
C2 C3 C22 131.2(10)
C4 C3 C22 121.4(12)
C5 C4 N1 124.5(7)
C5 C4 C3 127.8(9)
N1 C4 C3 107.7(9)
C4 C5 C6 131.3(7)
C4 C5 H5 114.4
C6 C5 H5 114.4
C5 C6 N2 123.3(7)
C5 C6 C7 128.0(8)
N2 C6 C7 108.6(8)
C8 C7 C6 107.2(7)
C8 C7 C23 126.3(9)
C6 C7 C23 126.5(10)
C7 C8 C9 106.2(7)
C7 C8 C24 127.8(9)
C9 C8 C24 126.0(11)
N2 C9 C8 111.1(7)
N2 C9 C10 121.6(6)
C8 C9 C10 126.9(7)
C11 C10 C9 121.5(6)
C11 C10 H10A 107.0
C9 C10 H10A 107.0
C11 C10 H10B 107.0
C9 C10 H10B 107.0
H10A C10 H10B 106.7
N3 C11 C12 111.3(7)
N3 C11 C10 126.0(7)
C12 C11 C10 122.6(6)
C13 C12 C11 107.0(6)
C13 C12 C25 128.4(7)
C11 C12 C25 124.6(7)
C12 C13 C14 106.4(6)
C12 C13 C26 127.6(7)
C14 C13 C26 125.9(7)
C15 C14 N3 126.2(6)
C15 C14 C13 124.7(6)
N3 C14 C13 109.1(6)
C14 C15 C16 130.4(6)
C14 C15 H15 114.8
C16 C15 H15 114.8
N4 C16 C15 123.2(6)
N4 C16 C17 109.7(6)
C15 C16 C17 127.0(7)
C18 C17 C16 106.0(6)
C18 C17 C27 128.5(7)
C16 C17 C27 125.5(7)
C17 C18 C19 107.1(6)
C17 C18 C28 128.1(7)
C19 C18 C28 124.8(7)
N4 C19 C18 110.6(7)
N4 C19 C20 121.2(7)
C18 C19 C20 127.8(7)
C30 C20 C19 119.6(10)
C30 C20 C29 111.8(10)
C19 C20 C29 105.4(8)
C30 C20 H20 106.4
C19 C20 H20 106.4
C29 C20 H20 106.4
C2 C21 H21A 109.5
C2 C21 H21B 109.5
H21A C21 H21B 109.5
C2 C21 H21C 109.5
H21A C21 H21C 109.5
H21B C21 H21C 109.5
C3 C22 H22A 109.5
C3 C22 H22B 109.5
H22A C22 H22B 109.5
C3 C22 H22C 109.5
H22A C22 H22C 109.5
H22B C22 H22C 109.5
C7 C23 H23A 109.5
C7 C23 H23B 109.5
H23A C23 H23B 109.5
C7 C23 H23C 109.5
H23A C23 H23C 109.5
H23B C23 H23C 109.5
C8 C24 H24A 109.5
C8 C24 H24B 109.5
H24A C24 H24B 109.5
C8 C24 H24C 109.5
H24A C24 H24C 109.5
H24B C24 H24C 109.5
C12 C25 H25A 109.5
C12 C25 H25B 109.5
H25A C25 H25B 109.5
C12 C25 H25C 109.5
H25A C25 H25C 109.5
H25B C25 H25C 109.5
C13 C26 H26A 109.5
C13 C26 H26B 109.5
H26A C26 H26B 109.5
C13 C26 H26C 109.5
H26A C26 H26C 109.5
H26B C26 H26C 109.5
C17 C27 H27A 109.5
C17 C27 H27B 109.5
H27A C27 H27B 109.5
C17 C27 H27C 109.5
H27A C27 H27C 109.5
H27B C27 H27C 109.5
C18 C28 H28A 109.5
C18 C28 H28B 109.5
H28A C28 H28B 109.5
C18 C28 H28C 109.5
H28A C28 H28C 109.5
H28B C28 H28C 109.5
C20 C29 H29A 109.5
C20 C29 H29B 109.5
H29A C29 H29B 109.5
C20 C29 H29C 109.5
H29A C29 H29C 109.5
H29B C29 H29C 109.5
O2 C30 O1 129.2(14)
O2 C30 C20 124.2(14)
O1 C30 C20 106.4(14)
O1 C31 H31A 109.5
O1 C31 H31B 109.5
H31A C31 H31B 109.5
O1 C31 H31C 109.5
H31A C31 H31C 109.5
H31B C31 H31C 109.5
N5 C32 C33 111.9(9)
N5 C32 H32 124.0
C33 C32 H32 124.0
C34 C33 C32 106.0(8)
C34 C33 C52 128.5(9)
C32 C33 C52 125.5(10)
C33 C34 C35 106.4(8)
C33 C34 C53 127.4(9)
C35 C34 C53 126.1(10)
N5 C35 C36 122.9(7)
N5 C35 C34 109.5(8)
C36 C35 C34 127.6(9)
C37 C36 C35 130.7(8)
C37 C36 H36 114.6
C35 C36 H36 114.6
C36 C37 N6 126.3(7)
C36 C37 C38 124.9(8)
N6 C37 C38 108.8(7)
C39 C38 C37 107.1(7)
C39 C38 C54 125.7(8)
C37 C38 C54 127.2(9)
C38 C39 C40 105.6(7)
C38 C39 C55 129.9(7)
C40 C39 C55 124.5(8)
N6 C40 C39 112.5(7)
N6 C40 C41 127.5(6)
C39 C40 C41 120.0(7)
C42 C41 C40 123.1(6)
C42 C41 H41A 106.6
C40 C41 H41A 106.6
C42 C41 H41B 106.6
C40 C41 H41B 106.6
H41A C41 H41B 106.5
N7 C42 C43 110.5(6)
N7 C42 C41 122.2(6)
C43 C42 C41 126.6(6)
C44 C43 C42 106.3(6)
C44 C43 C56 128.4(7)
C42 C43 C56 125.3(7)
C43 C44 C45 106.5(6)
C43 C44 C57 127.8(7)
C45 C44 C57 125.7(7)
C46 C45 N7 124.4(6)
C46 C45 C44 126.8(6)
N7 C45 C44 108.7(6)
C45 C46 C47 130.4(6)
C45 C46 H46 114.8
C47 C46 H46 114.8
N8 C47 C46 124.6(6)
N8 C47 C48 108.3(6)
C46 C47 C48 127.0(6)
C49 C48 C47 106.8(6)
C49 C48 C58 128.2(7)
C47 C48 C58 125.0(7)
C48 C49 C50 106.4(6)
C48 C49 C59 126.7(7)
C50 C49 C59 126.9(7)
N8 C50 C49 111.0(6)
N8 C50 C51 120.6(6)
C49 C50 C51 128.4(6)
C61 C51 C50 111.9(7)
C61 C51 C60 116.3(7)
C50 C51 C60 112.5(6)
C61 C51 H51 105.0
C50 C51 H51 105.0
C60 C51 H51 105.0
C33 C52 H52A 109.5
C33 C52 H52B 109.5
H52A C52 H52B 109.5
C33 C52 H52C 109.5
H52A C52 H52C 109.5
H52B C52 H52C 109.5
C34 C53 H53A 109.5
C34 C53 H53B 109.5
H53A C53 H53B 109.5
C34 C53 H53C 109.5
H53A C53 H53C 109.5
H53B C53 H53C 109.5
C38 C54 H54A 109.5
C38 C54 H54B 109.5
H54A C54 H54B 109.5
C38 C54 H54C 109.5
H54A C54 H54C 109.5
H54B C54 H54C 109.5
C39 C55 H55A 109.5
C39 C55 H55B 109.5
H55A C55 H55B 109.5
C39 C55 H55C 109.5
H55A C55 H55C 109.5
H55B C55 H55C 109.5
C43 C56 H56A 109.5
C43 C56 H56B 109.5
H56A C56 H56B 109.5
C43 C56 H56C 109.5
H56A C56 H56C 109.5
H56B C56 H56C 109.5
C44 C57 H57A 109.5
C44 C57 H57B 109.5
H57A C57 H57B 109.5
C44 C57 H57C 109.5
H57A C57 H57C 109.5
H57B C57 H57C 109.5
C48 C58 H58A 109.5
C48 C58 H58B 109.5
H58A C58 H58B 109.5
C48 C58 H58C 109.5
H58A C58 H58C 109.5
H58B C58 H58C 109.5
C49 C59 H59A 109.5
C49 C59 H59B 109.5
H59A C59 H59B 109.5
C49 C59 H59C 109.5
H59A C59 H59C 109.5
H59B C59 H59C 109.5
C51 C60 H60A 109.5
C51 C60 H60B 109.5
H60A C60 H60B 109.5
C51 C60 H60C 109.5
H60A C60 H60C 109.5
H60B C60 H60C 109.5
O4 C61 O3 120.1(10)
O4 C61 C51 123.0(10)
O3 C61 C51 116.6(8)
O3 C62 H62A 109.5
O3 C62 H62B 109.5
H62A C62 H62B 109.5
O3 C62 H62C 109.5
H62A C62 H62C 109.5
H62B C62 H62C 109.5

loop_
_geom_bond_atom_site_label_1
_geom_bond_atom_site_label_2
_geom_bond_distance
Zn1 N8 1.980(5)
Zn1 N2 1.982(5)
Zn1 N7 1.982(5)
Zn1 N1 1.983(6)
Zn2 N3 1.975(5)
Zn2 N5 1.986(6)
Zn2 N4 1.996(5)
Zn2 N6 1.999(6)
O1 C30 1.325(14)
O1 C31 1.497(13)
O2 C30 1.235(17)
O3 C61 1.249(11)
O3 C62 1.429(11)
O4 C61 1.244(12)
N1 C1 1.344(10)
N1 C4 1.388(10)
N2 C9 1.325(9)
N2 C6 1.404(9)
N3 C11 1.348(8)
N3 C14 1.404(8)
N4 C19 1.346(8)
N4 C16 1.387(9)
N5 C32 1.346(10)
N5 C35 1.376(10)
N6 C40 1.320(9)
N6 C37 1.421(9)
N7 C42 1.331(8)
N7 C45 1.384(8)
N8 C50 1.335(8)
N8 C47 1.392(8)
C1 C2 1.394(13)
C1 H1 0.9500
C2 C3 1.377(16)
C2 C21 1.515(14)
C3 C4 1.439(12)
C3 C22 1.551(15)
C4 C5 1.369(12)
C5 C6 1.382(12)
C5 H5 0.9500
C6 C7 1.412(11)
C7 C8 1.374(13)
C7 C23 1.523(12)
C8 C9 1.425(11)
C8 C24 1.492(12)
C9 C10 1.508(11)
C10 C11 1.503(10)
C10 H10A 0.9900
C10 H10B 0.9900
C11 C12 1.413(10)
C12 C13 1.383(11)
C12 C25 1.496(9)
C13 C14 1.430(9)
C13 C26 1.502(10)
C14 C15 1.383(9)
C15 C16 1.404(9)
C15 H15 0.9500
C16 C17 1.431(9)
C17 C18 1.379(10)
C17 C27 1.500(10)
C18 C19 1.425(10)
C18 C28 1.506(10)
C19 C20 1.537(12)
C20 C30 1.414(16)
C20 C29 1.670(15)
C20 H20 1.0000
C21 H21A 0.9800
C21 H21B 0.9800
C21 H21C 0.9800
C22 H22A 0.9800
C22 H22B 0.9800
C22 H22C 0.9800
C23 H23A 0.9800
C23 H23B 0.9800
C23 H23C 0.9800
C24 H24A 0.9800
C24 H24B 0.9800
C24 H24C 0.9800
C25 H25A 0.9800
C25 H25B 0.9800
C25 H25C 0.9800
C26 H26A 0.9800
C26 H26B 0.9800
C26 H26C 0.9800
C27 H27A 0.9800
C27 H27B 0.9800
C27 H27C 0.9800
C28 H28A 0.9800
C28 H28B 0.9800
C28 H28C 0.9800
C29 H29A 0.9800
C29 H29B 0.9800
C29 H29C 0.9800
C31 H31A 0.9800
C31 H31B 0.9800
C31 H31C 0.9800
C32 C33 1.401(12)
C32 H32 0.9500
C33 C34 1.387(14)
C33 C52 1.522(12)
C34 C35 1.424(12)
C34 C53 1.519(13)
C35 C36 1.397(12)
C36 C37 1.374(11)
C36 H36 0.9500
C37 C38 1.428(11)
C38 C39 1.387(12)
C38 C54 1.486(11)
C39 C40 1.436(10)
C39 C55 1.482(12)
C40 C41 1.507(10)
C41 C42 1.491(10)
C41 H41A 0.9900
C41 H41B 0.9900
C42 C43 1.438(9)
C43 C44 1.383(10)
C43 C56 1.489(10)
C44 C45 1.438(9)
C44 C57 1.489(10)
C45 C46 1.375(9)
C46 C47 1.403(9)
C46 H46 0.9500
C47 C48 1.434(9)
C48 C49 1.387(10)
C48 C58 1.505(10)
C49 C50 1.420(9)
C49 C59 1.497(10)
C50 C51 1.529(10)
C51 C61 1.482(11)
C51 C60 1.562(11)
C51 H51 1.0000
C52 H52A 0.9800
C52 H52B 0.9800
C52 H52C 0.9800
C53 H53A 0.9800
C53 H53B 0.9800
C53 H53C 0.9800
C54 H54A 0.9800
C54 H54B 0.9800
C54 H54C 0.9800
C55 H55A 0.9800
C55 H55B 0.9800
C55 H55C 0.9800
C56 H56A 0.9800
C56 H56B 0.9800
C56 H56C 0.9800
C57 H57A 0.9800
C57 H57B 0.9800
C57 H57C 0.9800
C58 H58A 0.9800
C58 H58B 0.9800
C58 H58C 0.9800
C59 H59A 0.9800
C59 H59B 0.9800
C59 H59C 0.9800
C60 H60A 0.9800
C60 H60B 0.9800
C60 H60C 0.9800
C62 H62A 0.9800
C62 H62B 0.9800
C62 H62C 0.9800

loop_
_geom_torsion_atom_site_label_1
_geom_torsion_atom_site_label_2
_geom_torsion_atom_site_label_3
_geom_torsion_atom_site_label_4
_geom_torsion
N8 Zn1 N1 C1 -55.8(7)
N2 Zn1 N1 C1 175.8(6)
N7 Zn1 N1 C1 58.6(7)
N8 Zn1 N1 C4 140.5(5)
N2 Zn1 N1 C4 12.1(6)
N7 Zn1 N1 C4 -105.2(5)
N8 Zn1 N2 C9 43.2(6)
N7 Zn1 N2 C9 -69.3(6)
N1 Zn1 N2 C9 175.9(6)
N8 Zn1 N2 C6 -143.2(5)
N7 Zn1 N2 C6 104.4(5)
N1 Zn1 N2 C6 -10.5(5)
N5 Zn2 N3 C11 63.7(6)
N4 Zn2 N3 C11 175.5(6)
N6 Zn2 N3 C11 -58.1(7)
N5 Zn2 N3 C14 -110.2(5)
N4 Zn2 N3 C14 1.6(5)
N6 Zn2 N3 C14 128.0(4)
N3 Zn2 N4 C19 -177.6(7)
N5 Zn2 N4 C19 -64.5(7)
N6 Zn2 N4 C19 40.5(7)
N3 Zn2 N4 C16 0.4(5)
N5 Zn2 N4 C16 113.5(5)
N6 Zn2 N4 C16 -141.5(5)
N3 Zn2 N5 C32 36.3(7)
N4 Zn2 N5 C32 -69.6(7)
N6 Zn2 N5 C32 177.8(7)
N3 Zn2 N5 C35 -153.1(6)
N4 Zn2 N5 C35 101.0(6)
N6 Zn2 N5 C35 -11.7(6)
N3 Zn2 N6 C40 -57.0(7)
N5 Zn2 N6 C40 177.2(6)
N4 Zn2 N6 C40 65.8(7)
N3 Zn2 N6 C37 137.1(5)
N5 Zn2 N6 C37 11.3(5)
N4 Zn2 N6 C37 -100.1(5)
N8 Zn1 N7 C42 177.4(5)
N2 Zn1 N7 C42 -59.1(6)
N1 Zn1 N7 C42 47.8(6)
N8 Zn1 N7 C45 -4.6(5)
N2 Zn1 N7 C45 118.9(5)
N1 Zn1 N7 C45 -134.2(5)
N2 Zn1 N8 C50 59.0(6)
N7 Zn1 N8 C50 179.6(6)
N1 Zn1 N8 C50 -60.3(6)
N2 Zn1 N8 C47 -117.7(5)
N7 Zn1 N8 C47 2.9(5)
N1 Zn1 N8 C47 122.9(5)
C4 N1 C1 C2 0.2(9)
Zn1 N1 C1 C2 -165.3(6)
N1 C1 C2 C3 -0.7(11)
N1 C1 C2 C21 178.9(9)
C1 C2 C3 C4 0.9(11)
C21 C2 C3 C4 -178.7(9)
C1 C2 C3 C22 -177.6(9)
C21 C2 C3 C22 2.8(19)
C1 N1 C4 C5 -177.0(7)
Zn1 N1 C4 C5 -9.8(10)
C1 N1 C4 C3 0.4(8)
Zn1 N1 C4 C3 167.5(5)
C2 C3 C4 C5 176.4(9)
C22 C3 C4 C5 -4.9(14)
C2 C3 C4 N1 -0.8(10)
C22 C3 C4 N1 177.8(8)
N1 C4 C5 C6 2.2(14)
C3 C4 C5 C6 -174.7(8)
C4 C5 C6 N2 -0.1(13)
C4 C5 C6 C7 -178.9(8)
C9 N2 C6 C5 -178.7(7)
Zn1 N2 C6 C5 6.3(9)
C9 N2 C6 C7 0.3(8)
Zn1 N2 C6 C7 -174.8(5)
C5 C6 C7 C8 178.0(8)
N2 C6 C7 C8 -0.9(9)
C5 C6 C7 C23 -2.0(13)
N2 C6 C7 C23 179.1(7)
C6 C7 C8 C9 1.1(9)
C23 C7 C8 C9 -178.9(8)
C6 C7 C8 C24 -177.6(8)
C23 C7 C8 C24 2.4(15)
C6 N2 C9 C8 0.5(8)
Zn1 N2 C9 C8 174.8(5)
C6 N2 C9 C10 174.5(6)
Zn1 N2 C9 C10 -11.2(9)
C7 C8 C9 N2 -1.0(9)
C24 C8 C9 N2 177.7(8)
C7 C8 C9 C10 -174.6(7)
C24 C8 C9 C10 4.1(13)
N2 C9 C10 C11 70.5(9)
C8 C9 C10 C11 -116.4(8)
C14 N3 C11 C12 -0.8(7)
Zn2 N3 C11 C12 -175.2(4)
C14 N3 C11 C10 174.8(6)
Zn2 N3 C11 C10 0.4(10)
C9 C10 C11 N3 23.5(11)
C9 C10 C11 C12 -161.4(7)
N3 C11 C12 C13 0.5(7)
C10 C11 C12 C13 -175.2(6)
N3 C11 C12 C25 178.7(6)
C10 C11 C12 C25 2.9(10)
C11 C12 C13 C14 0.0(7)
C25 C12 C13 C14 -178.1(6)
C11 C12 C13 C26 -179.4(6)
C25 C12 C13 C26 2.6(11)
C11 N3 C14 C15 -177.7(6)
Zn2 N3 C14 C15 -2.3(8)
C11 N3 C14 C13 0.7(7)
Zn2 N3 C14 C13 176.1(4)
C12 C13 C14 C15 178.0(6)
C26 C13 C14 C15 -2.6(10)
C12 C13 C14 N3 -0.4(7)
C26 C13 C14 N3 178.9(6)
N3 C14 C15 C16 0.5(11)
C13 C14 C15 C16 -177.7(6)
C19 N4 C16 C15 176.4(6)
Zn2 N4 C16 C15 -2.0(9)
C19 N4 C16 C17 -1.4(8)
Zn2 N4 C16 C17 -179.8(4)
C14 C15 C16 N4 2.0(11)
C14 C15 C16 C17 179.3(7)
N4 C16 C17 C18 0.8(8)
C15 C16 C17 C18 -176.8(6)
N4 C16 C17 C27 -179.7(6)
C15 C16 C17 C27 2.6(11)
C16 C17 C18 C19 0.0(8)
C27 C17 C18 C19 -179.4(7)
C16 C17 C18 C28 179.2(7)
C27 C17 C18 C28 -0.2(13)
C16 N4 C19 C18 1.3(8)
Zn2 N4 C19 C18 179.6(5)
C16 N4 C19 C20 -171.6(8)
Zn2 N4 C19 C20 6.6(12)
C17 C18 C19 N4 -0.8(9)
C28 C18 C19 N4 179.9(7)
C17 C18 C19 C20 171.6(8)
C28 C18 C19 C20 -7.7(13)
N4 C19 C20 C30 -132.6(11)
C18 C19 C20 C30 55.8(15)
N4 C19 C20 C29 100.6(9)
C18 C19 C20 C29 -71.1(10)
C31 O1 C30 O2 -11(2)
C31 O1 C30 C20 174.8(10)
C19 C20 C30 O2 -129.3(15)
C29 C20 C30 O2 -5.5(18)
C19 C20 C30 O1 45.7(14)
C29 C20 C30 O1 169.5(9)
C35 N5 C32 C33 0.5(9)
Zn2 N5 C32 C33 172.2(6)
N5 C32 C33 C34 -0.4(10)
N5 C32 C33 C52 179.0(9)
C32 C33 C34 C35 0.1(10)
C52 C33 C34 C35 -179.3(9)
C32 C33 C34 C53 -179.5(10)
C52 C33 C34 C53 1.1(17)
C32 N5 C35 C36 -179.6(7)
Zn2 N5 C35 C36 7.9(11)
C32 N5 C35 C34 -0.5(9)
Zn2 N5 C35 C34 -173.0(5)
C33 C34 C35 N5 0.2(10)
C53 C34 C35 N5 179.8(9)
C33 C34 C35 C36 179.3(9)
C53 C34 C35 C36 -1.1(15)
N5 C35 C36 C37 -0.7(14)
C34 C35 C36 C37 -179.7(9)
C35 C36 C37 N6 1.1(14)
C35 C36 C37 C38 -177.8(8)
C40 N6 C37 C36 -177.8(8)
Zn2 N6 C37 C36 -8.2(10)
C40 N6 C37 C38 1.2(8)
Zn2 N6 C37 C38 170.9(5)
C36 C37 C38 C39 178.1(8)
N6 C37 C38 C39 -1.0(9)
C36 C37 C38 C54 -0.3(14)
N6 C37 C38 C54 -179.4(8)
C37 C38 C39 C40 0.4(9)
C54 C38 C39 C40 178.8(8)
C37 C38 C39 C55 -179.6(8)
C54 C38 C39 C55 -1.2(15)
C37 N6 C40 C39 -1.0(8)
Zn2 N6 C40 C39 -168.1(5)
C37 N6 C40 C41 177.3(7)
Zn2 N6 C40 C41 10.2(11)
C38 C39 C40 N6 0.4(9)
C55 C39 C40 N6 -179.6(7)
C38 C39 C40 C41 -178.0(7)
C55 C39 C40 C41 1.9(11)
N6 C40 C41 C42 2.7(11)
C39 C40 C41 C42 -179.1(7)
C45 N7 C42 C43 -1.0(7)
Zn1 N7 C42 C43 177.2(4)
C45 N7 C42 C41 170.1(6)
Zn1 N7 C42 C41 -11.7(9)
C40 C41 C42 N7 85.1(9)
C40 C41 C42 C43 -105.2(8)
N7 C42 C43 C44 0.4(7)
C41 C42 C43 C44 -170.3(6)
N7 C42 C43 C56 178.7(6)
C41 C42 C43 C56 8.0(11)
C42 C43 C44 C45 0.4(7)
C56 C43 C44 C45 -177.9(7)
C42 C43 C44 C57 179.4(6)
C56 C43 C44 C57 1.2(12)
C42 N7 C45 C46 -177.6(6)
Zn1 N7 C45 C46 4.0(8)
C42 N7 C45 C44 1.2(7)
Zn1 N7 C45 C44 -177.1(4)
C43 C44 C45 C46 177.8(6)
C57 C44 C45 C46 -1.3(11)
C43 C44 C45 N7 -1.0(7)
C57 C44 C45 N7 179.9(6)
N7 C45 C46 C47 -0.5(10)
C44 C45 C46 C47 -179.1(6)
C50 N8 C47 C46 -177.9(6)
Zn1 N8 C47 C46 -0.5(8)
C50 N8 C47 C48 -0.4(7)
Zn1 N8 C47 C48 177.0(4)
C45 C46 C47 N8 -1.6(11)
C45 C46 C47 C48 -178.6(6)
N8 C47 C48 C49 0.2(7)
C46 C47 C48 C49 177.7(6)
N8 C47 C48 C58 -178.8(6)
C46 C47 C48 C58 -1.4(10)
C47 C48 C49 C50 0.1(7)
C58 C48 C49 C50 179.1(6)
C47 C48 C49 C59 -180.0(7)
C58 C48 C49 C59 -0.9(11)
C47 N8 C50 C49 0.5(7)
Zn1 N8 C50 C49 -176.6(4)
C47 N8 C50 C51 -178.2(6)
Zn1 N8 C50 C51 4.8(9)
C48 C49 C50 N8 -0.3(7)
C59 C49 C50 N8 179.7(6)
C48 C49 C50 C51 178.2(7)
C59 C49 C50 C51 -1.8(12)
N8 C50 C51 C61 -122.1(8)
C49 C50 C51 C61 59.5(10)
N8 C50 C51 C60 104.9(8)
C49 C50 C51 C60 -73.6(10)
C62 O3 C61 O4 -9.9(16)
C62 O3 C61 C51 176.8(8)
C50 C51 C61 O4 -130.3(11)
C60 C51 C61 O4 0.9(15)
C50 C51 C61 O3 42.8(11)
C60 C51 C61 O3 174.0(8)
